data_7021999
loop_
_publ_author_name
'Porter, Tyler M.'
'Hall, Gabriel B.'
'Groy, Thomas L.'
'Trovitch, Ryan J.'

_publ_section_title
;
 Importance of co-donor field strength in the preparation of tetradentate
 \a-diimine nickel hydrosilylation catalysts.
;
_journal_issue 41
_journal_name_full 'Dalton transactions (Cambridge, England : 2003)'
_journal_page_first 14689
_journal_page_last 14692
_journal_paper_doi 10.1039/c3dt52419a
_journal_volume 42
_journal_year 2013
_chemical_formula_moiety 'C32 H34 N2 Ni P2'
_chemical_formula_sum 'C32 H34 N2 Ni P2'
_chemical_formula_weight 567.26
_space_group_crystal_system triclinic
_space_group_IT_number 2
_space_group_name_Hall '-P 1'
_space_group_name_H-M_alt 'P -1'
_symmetry_space_group_name_Hall '-P 1'
_symmetry_space_group_name_H-M 'P -1'
_atom_sites_solution_hydrogens geom
_atom_sites_solution_primary direct
_atom_sites_solution_secondary difmap
_cell_angle_alpha 65.0460(10)
_cell_angle_beta 75.784(2)
_cell_angle_gamma 89.781(2)
_cell_formula_units_Z 2
_cell_length_a 11.2266(10)
_cell_length_b 11.4080(10)
_cell_length_c 12.5302(11)
_cell_measurement_reflns_used 79
_cell_measurement_temperature 123.(2)
_cell_measurement_theta_max 14.7916
_cell_measurement_theta_min 2.5747
_cell_volume 1401.3(2)
_computing_cell_refinement 'SAINT V7.68A (Bruker AXS, 2009)'
_computing_data_collection 'Bruker Instrument Service v2010, 9, 0, 0 (Bruker AXS, 2010)'
_computing_data_reduction 'SAINT V7.68A (Bruker AXS, 2009)'
_computing_molecular_graphics 'XShell ver. 6.3.1 (Bruker AXS, 2004)'
_computing_publication_material 'Bruker APEX2 v2010.9-1 (Bruker AXS, 2010)'
_computing_structure_refinement 'SHELXL-97 (Sheldrick, 2008)'
_computing_structure_solution 'SHELXS-97 (Sheldrick, 2008)'
_diffrn_ambient_temperature 123.(2)
_diffrn_detector_area_resol_mean 8.3330
_diffrn_measured_fraction_theta_full 0.993
_diffrn_measured_fraction_theta_max 0.993
_diffrn_measurement_device_type 'Bruker Smart APEX'
_diffrn_measurement_method '\w and \f scans'
_diffrn_radiation_monochromator graphite
_diffrn_radiation_type MoK\a
_diffrn_radiation_wavelength 0.71073
_diffrn_reflns_av_R_equivalents 0.0000
_diffrn_reflns_av_sigmaI/netI 0.0756
_diffrn_reflns_limit_h_max 13
_diffrn_reflns_limit_h_min -13
_diffrn_reflns_limit_k_max 13
_diffrn_reflns_limit_k_min -13
_diffrn_reflns_limit_l_max 15
_diffrn_reflns_limit_l_min -15
_diffrn_reflns_number 11233
_diffrn_reflns_theta_full 25.35
_diffrn_reflns_theta_max 25.35
_diffrn_reflns_theta_min 1.86
_diffrn_source_type 'sealed tube'
_exptl_absorpt_coefficient_mu 0.830
_exptl_absorpt_correction_T_max 0.94
_exptl_absorpt_correction_T_min 0.74
_exptl_absorpt_correction_type multi-scan
_exptl_absorpt_process_details 'SADABS Version 2008/1 (Bruker AXS, 2008)'
_exptl_crystal_colour 'clear dark red'
_exptl_crystal_density_diffrn 1.344
_exptl_crystal_density_method 'not measured'
_exptl_crystal_description needle
_exptl_crystal_F_000 596
_exptl_crystal_size_max 0.370
_exptl_crystal_size_mid 0.120
_exptl_crystal_size_min 0.080
_refine_diff_density_max 0.617
_refine_diff_density_min -0.368
_refine_ls_extinction_method none
_refine_ls_goodness_of_fit_ref 1.027
_refine_ls_hydrogen_treatment constr
_refine_ls_matrix_type full
_refine_ls_number_parameters 338
_refine_ls_number_reflns 11233
_refine_ls_number_restraints 0
_refine_ls_restrained_S_all 1.027
_refine_ls_R_factor_all 0.0695
_refine_ls_R_factor_gt 0.0484
_refine_ls_shift/su_max 0.000
_refine_ls_shift/su_mean 0.000
_refine_ls_structure_factor_coef Fsqd
_refine_ls_weighting_details 'calc w=1/[\s^2^(Fo^2^)+(0.0385P)^2^+0.1494P] where P=(Fo^2^+2Fc^2^)/3'
_refine_ls_weighting_scheme calc
_refine_ls_wR_factor_gt 0.0960
_refine_ls_wR_factor_ref 0.1064
_reflns_number_gt 8687
_reflns_number_total 11233
_reflns_threshold_expression >2sigma(I)
_cod_data_source_file c3dt52419a.txt
_cod_data_source_block Ph2PEtDINi
_cod_database_code 7021999

loop_
_space_group_symop_operation_xyz
'x, y, z'
'-x, -y, -z'

loop_
_atom_site_type_symbol
_atom_site_label
_atom_site_fract_x
_atom_site_fract_y
_atom_site_fract_z
_atom_site_U_iso_or_equiv
_atom_site_adp_type
_atom_site_calc_flag
_atom_site_refinement_flags
_atom_site_occupancy
Ni Ni1 -0.02731(3) 0.52098(3) 0.25626(3) 0.02118(10) Uani d . 1
P P1 0.16299(7) 0.56231(7) 0.23935(7) 0.02503(18) Uani d . 1
P P2 -0.08061(6) 0.34536(6) 0.25049(6) 0.01942(16) Uani d . 1
N N1 -0.0560(2) 0.6348(2) 0.33258(19) 0.0278(6) Uani d . 1
N N2 -0.1726(2) 0.5768(2) 0.20978(19) 0.0240(5) Uani d . 1
C C1 -0.1789(3) 0.8129(3) 0.3454(3) 0.0487(10) Uani d . 1
H H1A -0.1815 0.7851 0.4315 0.073 Uiso calc R 1
H H1B -0.2579 0.8434 0.3318 0.073 Uiso calc R 1
H H1C -0.112 0.8837 0.2938 0.073 Uiso calc R 1
C C2 -0.1561(3) 0.7001(3) 0.3137(2) 0.0316(7) Uani d . 1
C C3 -0.2291(3) 0.6545(3) 0.2614(3) 0.0291(7) Uani d . 1
C C4 -0.3606(3) 0.6811(3) 0.2613(3) 0.0464(9) Uani d . 1
H H4A -0.3663 0.7249 0.1768 0.07 Uiso calc R 1
H H4B -0.3863 0.7371 0.3025 0.07 Uiso calc R 1
H H4C -0.4149 0.5988 0.3044 0.07 Uiso calc R 1
C C5 0.0428(3) 0.6913(3) 0.3605(3) 0.0372(8) Uani d . 1
H H5A 0.0112 0.6946 0.4401 0.045 Uiso calc R 1
H H5B 0.0722 0.7812 0.2967 0.045 Uiso calc R 1
C C6 0.1487(3) 0.6072(3) 0.3652(2) 0.0347(8) Uani d . 1
H H6A 0.13 0.5286 0.4444 0.042 Uiso calc R 1
H H6B 0.2264 0.6564 0.355 0.042 Uiso calc R 1
C C7 0.2828(3) 0.4537(3) 0.2485(3) 0.0322(7) Uani d . 1
C C8 0.3420(3) 0.4094(3) 0.3416(3) 0.0493(10) Uani d . 1
H H8 0.3193 0.4346 0.4064 0.059 Uiso calc R 1
C C9 0.4345(4) 0.3282(4) 0.3395(4) 0.0692(14) Uani d . 1
H H9 0.4747 0.2976 0.4032 0.083 Uiso calc R 1
C C10 0.4676(4) 0.2923(4) 0.2459(5) 0.0741(15) Uani d . 1
H H10 0.5312 0.2374 0.2448 0.089 Uiso calc R 1
C C11 0.4104(3) 0.3345(3) 0.1541(4) 0.0615(11) Uani d . 1
H H11 0.434 0.3093 0.0893 0.074 Uiso calc R 1
C C12 0.3182(3) 0.4137(3) 0.1564(3) 0.0432(8) Uani d . 1
H H12 0.2777 0.4419 0.0929 0.052 Uiso calc R 1
C C13 0.2443(3) 0.7136(3) 0.1088(2) 0.0274(7) Uani d . 1
C C14 0.1757(3) 0.8013(3) 0.0404(3) 0.0345(8) Uani d . 1
H H14 0.0889 0.7803 0.0596 0.041 Uiso calc R 1
C C15 0.2316(4) 0.9182(3) -0.0549(3) 0.0506(10) Uani d . 1
H H15 0.1837 0.9771 -0.1015 0.061 Uiso calc R 1
C C16 0.3575(4) 0.9497(3) -0.0824(3) 0.0599(12) Uani d . 1
H H16 0.3963 1.0303 -0.1482 0.072 Uiso calc R 1
C C17 0.4263(3) 0.8652(3) -0.0152(3) 0.0591(11) Uani d . 1
H H17 0.5129 0.8874 -0.0343 0.071 Uiso calc R 1
C C18 0.3707(3) 0.7482(3) 0.0800(3) 0.0416(8) Uani d . 1
H H18 0.4193 0.6903 0.1266 0.05 Uiso calc R 1
C C19 -0.2475(2) 0.5035(3) 0.1727(3) 0.0263(7) Uani d . 1
H H19A -0.2769 0.5641 0.103 0.032 Uiso calc R 1
H H19B -0.3205 0.4536 0.2413 0.032 Uiso calc R 1
C C20 -0.1684(2) 0.4104(2) 0.1356(2) 0.0229(6) Uani d . 1
H H20A -0.112 0.4573 0.0525 0.028 Uiso calc R 1
H H20B -0.221 0.3397 0.1375 0.028 Uiso calc R 1
C C21 -0.2039(2) 0.2324(2) 0.3807(2) 0.0203(6) Uani d . 1
C C22 -0.2438(3) 0.1105(3) 0.3933(3) 0.0276(7) Uani d . 1
H H22 -0.2047 0.0815 0.3339 0.033 Uiso calc R 1
C C23 -0.3396(3) 0.0321(3) 0.4912(3) 0.0315(7) Uani d . 1
H H23 -0.3657 -0.051 0.499 0.038 Uiso calc R 1
C C24 -0.3982(3) 0.0726(3) 0.5782(3) 0.0307(7) Uani d . 1
H H24 -0.4641 0.0177 0.6455 0.037 Uiso calc R 1
C C25 -0.3605(2) 0.1924(3) 0.5671(2) 0.0280(7) Uani d . 1
H H25 -0.4004 0.2208 0.6267 0.034 Uiso calc R 1
C C26 -0.2640(2) 0.2725(3) 0.4683(2) 0.0234(6) Uani d . 1
H H26 -0.2389 0.3558 0.4607 0.028 Uiso calc R 1
C C27 0.0206(2) 0.2344(2) 0.2149(2) 0.0215(6) Uani d . 1
C C28 0.0592(3) 0.2395(3) 0.0993(2) 0.0271(7) Uani d . 1
H H28 0.0311 0.302 0.0345 0.033 Uiso calc R 1
C C29 0.1385(3) 0.1541(3) 0.0774(3) 0.0357(8) Uani d . 1
H H29 0.164 0.1584 -0.0024 0.043 Uiso calc R 1
C C30 0.1807(3) 0.0633(3) 0.1695(3) 0.0334(8) Uani d . 1
H H30 0.2349 0.0048 0.1537 0.04 Uiso calc R 1
C C31 0.1438(3) 0.0578(3) 0.2844(3) 0.0350(8) Uani d . 1
H H31 0.1723 -0.0051 0.3486 0.042 Uiso calc R 1
C C32 0.0654(3) 0.1429(3) 0.3077(3) 0.0284(7) Uani d . 1
H H32 0.0419 0.1393 0.3873 0.034 Uiso calc R 1

loop_
_atom_site_aniso_label
_atom_site_aniso_U_11
_atom_site_aniso_U_22
_atom_site_aniso_U_33
_atom_site_aniso_U_12
_atom_site_aniso_U_13
_atom_site_aniso_U_23
Ni1 0.0247(2) 0.0188(2) 0.0215(2) -0.00122(15) -0.00473(16) -0.01093(16)
P1 0.0284(4) 0.0240(4) 0.0217(4) -0.0051(3) -0.0086(3) -0.0079(3)
P2 0.0208(4) 0.0195(4) 0.0198(4) 0.0007(3) -0.0054(3) -0.0103(3)
N1 0.0382(15) 0.0224(13) 0.0220(13) -0.0057(12) 0.0003(11) -0.0135(11)
N2 0.0266(13) 0.0200(12) 0.0225(13) 0.0025(11) -0.0049(11) -0.0073(10)
C1 0.075(3) 0.0296(18) 0.0358(19) 0.0043(18) 0.0050(18) -0.0191(16)
C2 0.043(2) 0.0184(15) 0.0231(16) -0.0010(15) 0.0067(14) -0.0080(13)
C3 0.0313(17) 0.0193(15) 0.0273(17) 0.0057(14) 0.0034(14) -0.0075(13)
C4 0.037(2) 0.0360(19) 0.059(2) 0.0132(16) 0.0011(17) -0.0216(17)
C5 0.058(2) 0.0281(17) 0.0224(17) -0.0193(17) 0.0032(15) -0.0152(14)
C6 0.044(2) 0.0375(18) 0.0208(16) -0.0207(16) -0.0072(14) -0.0119(14)
C7 0.0211(16) 0.0265(16) 0.0363(18) -0.0091(13) -0.0087(14) -0.0010(14)
C8 0.043(2) 0.041(2) 0.046(2) -0.0116(18) -0.0218(18) 0.0036(17)
C9 0.044(3) 0.043(2) 0.082(3) -0.015(2) -0.041(2) 0.022(2)
C10 0.032(2) 0.027(2) 0.128(4) -0.0014(17) -0.023(3) 0.000(2)
C11 0.039(2) 0.042(2) 0.095(3) 0.0092(19) -0.011(2) -0.026(2)
C12 0.0343(19) 0.0389(19) 0.056(2) 0.0108(16) -0.0152(17) -0.0185(17)
C13 0.0388(19) 0.0207(15) 0.0192(15) -0.0046(14) 0.0000(14) -0.0096(13)
C14 0.050(2) 0.0268(17) 0.0265(17) 0.0029(16) -0.0067(16) -0.0134(14)
C15 0.085(3) 0.0270(18) 0.031(2) 0.009(2) -0.008(2) -0.0087(15)
C16 0.084(3) 0.026(2) 0.040(2) -0.008(2) 0.025(2) -0.0098(17)
C17 0.046(2) 0.029(2) 0.073(3) -0.0092(18) 0.022(2) -0.0154(19)
C18 0.039(2) 0.0283(17) 0.045(2) -0.0035(16) 0.0002(16) -0.0109(15)
C19 0.0211(15) 0.0274(16) 0.0295(17) 0.0028(13) -0.0084(13) -0.0107(13)
C20 0.0228(15) 0.0227(15) 0.0251(15) -0.0005(12) -0.0081(13) -0.0111(12)
C21 0.0215(15) 0.0192(14) 0.0214(14) 0.0037(12) -0.0093(12) -0.0082(12)
C22 0.0298(17) 0.0254(16) 0.0302(17) 0.0021(14) -0.0064(14) -0.0153(14)
C23 0.0297(17) 0.0258(16) 0.0357(18) -0.0071(14) -0.0054(15) -0.0120(14)
C24 0.0229(16) 0.0312(17) 0.0288(17) -0.0045(14) -0.0033(13) -0.0063(14)
C25 0.0240(16) 0.0359(17) 0.0249(16) 0.0053(14) -0.0043(13) -0.0152(14)
C26 0.0233(16) 0.0227(15) 0.0269(16) 0.0011(13) -0.0079(13) -0.0127(13)
C27 0.0197(15) 0.0182(14) 0.0253(16) -0.0025(12) -0.0039(12) -0.0094(12)
C28 0.0349(18) 0.0185(14) 0.0240(16) 0.0027(13) -0.0025(14) -0.0085(13)
C29 0.042(2) 0.0291(17) 0.0306(17) -0.0012(15) 0.0058(15) -0.0166(14)
C30 0.0225(17) 0.0248(16) 0.049(2) 0.0063(14) -0.0006(15) -0.0177(15)
C31 0.0324(18) 0.0303(17) 0.043(2) 0.0102(15) -0.0174(16) -0.0132(15)
C32 0.0297(17) 0.0298(16) 0.0293(17) 0.0074(14) -0.0121(14) -0.0142(14)

loop_
_atom_type_symbol
_atom_type_description
_atom_type_scat_dispersion_real
_atom_type_scat_dispersion_imag
_atom_type_scat_source
C C 0.0033 0.0016 'International Tables Vol C Tables 4.2.6.8 and 6.1.1.4'
H H 0.0000 0.0000 'International Tables Vol C Tables 4.2.6.8 and 6.1.1.4'
N N 0.0061 0.0033 'International Tables Vol C Tables 4.2.6.8 and 6.1.1.4'
P P 0.1023 0.0942 'International Tables Vol C Tables 4.2.6.8 and 6.1.1.4'
Ni Ni 0.3393 1.1124 'International Tables Vol C Tables 4.2.6.8 and 6.1.1.4'

loop_
_geom_angle_atom_site_label_1
_geom_angle_atom_site_label_2
_geom_angle_atom_site_label_3
_geom_angle
N2 Ni1 N1 83.77(10)
N2 Ni1 P2 85.13(7)
N1 Ni1 P2 149.02(7)
N2 Ni1 P1 149.37(7)
N1 Ni1 P1 85.40(8)
P2 Ni1 P1 117.15(3)
C7 P1 C6 106.64(15)
C7 P1 C13 101.54(13)
C6 P1 C13 100.81(12)
C7 P1 Ni1 127.99(10)
C6 P1 Ni1 99.96(10)
C13 P1 Ni1 116.40(10)
C27 P2 C21 101.91(12)
C27 P2 C20 108.71(12)
C21 P2 C20 99.43(12)
C27 P2 Ni1 127.27(9)
C21 P2 Ni1 116.62(9)
C20 P2 Ni1 99.35(8)
C2 N1 C5 118.8(2)
C2 N1 Ni1 113.36(18)
C5 N1 Ni1 122.70(19)
C3 N2 C19 119.0(2)
C3 N2 Ni1 112.81(19)
C19 N2 Ni1 122.84(16)
C2 C1 H1A 109.5
C2 C1 H1B 109.5
H1A C1 H1B 109.5
C2 C1 H1C 109.5
H1A C1 H1C 109.5
H1B C1 H1C 109.5
N1 C2 C3 113.8(2)
N1 C2 C1 120.8(3)
C3 C2 C1 125.3(3)
N2 C3 C2 114.2(3)
N2 C3 C4 120.4(3)
C2 C3 C4 125.4(3)
C3 C4 H4A 109.5
C3 C4 H4B 109.5
H4A C4 H4B 109.5
C3 C4 H4C 109.5
H4A C4 H4C 109.5
H4B C4 H4C 109.5
N1 C5 C6 108.6(2)
N1 C5 H5A 110.0
C6 C5 H5A 110.0
N1 C5 H5B 110.0
C6 C5 H5B 110.0
H5A C5 H5B 108.4
C5 C6 P1 105.74(19)
C5 C6 H6A 110.6
P1 C6 H6A 110.6
C5 C6 H6B 110.6
P1 C6 H6B 110.6
H6A C6 H6B 108.7
C12 C7 C8 118.1(3)
C12 C7 P1 117.9(2)
C8 C7 P1 124.1(3)
C7 C8 C9 119.9(4)
C7 C8 H8 120.1
C9 C8 H8 120.1
C10 C9 C8 120.1(4)
C10 C9 H9 120.0
C8 C9 H9 120.0
C11 C10 C9 120.8(4)
C11 C10 H10 119.6
C9 C10 H10 119.6
C10 C11 C12 119.3(4)
C10 C11 H11 120.3
C12 C11 H11 120.3
C11 C12 C7 121.8(3)
C11 C12 H12 119.1
C7 C12 H12 119.1
C14 C13 C18 118.2(3)
C14 C13 P1 118.7(2)
C18 C13 P1 123.0(2)
C15 C14 C13 120.9(3)
C15 C14 H14 119.5
C13 C14 H14 119.5
C14 C15 C16 119.7(3)
C14 C15 H15 120.1
C16 C15 H15 120.1
C17 C16 C15 120.1(3)
C17 C16 H16 119.9
C15 C16 H16 119.9
C16 C17 C18 120.2(3)
C16 C17 H17 119.9
C18 C17 H17 119.9
C17 C18 C13 120.8(3)
C17 C18 H18 119.6
C13 C18 H18 119.6
N2 C19 C20 108.9(2)
N2 C19 H19A 109.9
C20 C19 H19A 109.9
N2 C19 H19B 109.9
C20 C19 H19B 109.9
H19A C19 H19B 108.3
C19 C20 P2 104.18(18)
C19 C20 H20A 110.9
P2 C20 H20A 110.9
C19 C20 H20B 110.9
P2 C20 H20B 110.9
H20A C20 H20B 108.9
C26 C21 C22 118.3(2)
C26 C21 P2 118.36(19)
C22 C21 P2 123.2(2)
C23 C22 C21 120.4(3)
C23 C22 H22 119.8
C21 C22 H22 119.8
C22 C23 C24 120.8(3)
C22 C23 H23 119.6
C24 C23 H23 119.6
C25 C24 C23 119.6(3)
C25 C24 H24 120.2
C23 C24 H24 120.2
C24 C25 C26 120.0(3)
C24 C25 H25 120.0
C26 C25 H25 120.0
C21 C26 C25 120.8(2)
C21 C26 H26 119.6
C25 C26 H26 119.6
C28 C27 C32 118.3(2)
C28 C27 P2 123.1(2)
C32 C27 P2 118.5(2)
C27 C28 C29 120.4(3)
C27 C28 H28 119.8
C29 C28 H28 119.8
C30 C29 C28 120.9(3)
C30 C29 H29 119.6
C28 C29 H29 119.6
C31 C30 C29 119.3(3)
C31 C30 H30 120.3
C29 C30 H30 120.3
C30 C31 C32 120.6(3)
C30 C31 H31 119.7
C32 C31 H31 119.7
C31 C32 C27 120.5(3)
C31 C32 H32 119.8
C27 C32 H32 119.8

loop_
_geom_bond_atom_site_label_1
_geom_bond_atom_site_label_2
_geom_bond_distance
Ni1 N2 1.885(2)
Ni1 N1 1.896(2)
Ni1 P2 2.1283(8)
Ni1 P1 2.1290(8)
P1 C7 1.817(3)
P1 C6 1.826(3)
P1 C13 1.840(3)
P2 C27 1.819(3)
P2 C21 1.835(3)
P2 C20 1.840(3)
N1 C2 1.360(4)
N1 C5 1.469(3)
N2 C3 1.373(3)
N2 C19 1.466(3)
C1 C2 1.503(4)
C1 H1A 0.98
C1 H1B 0.98
C1 H1C 0.98
C2 C3 1.388(4)
C3 C4 1.506(4)
C4 H4A 0.98
C4 H4B 0.98
C4 H4C 0.98
C5 C6 1.522(4)
C5 H5A 0.99
C5 H5B 0.99
C6 H6A 0.99
C6 H6B 0.99
C7 C12 1.384(4)
C7 C8 1.392(4)
C8 C9 1.393(5)
C8 H8 0.95
C9 C10 1.368(6)
C9 H9 0.95
C10 C11 1.364(6)
C10 H10 0.95
C11 C12 1.374(4)
C11 H11 0.95
C12 H12 0.95
C13 C14 1.387(4)
C13 C18 1.390(4)
C14 C15 1.376(4)
C14 H14 0.95
C15 C16 1.380(5)
C15 H15 0.95
C16 C17 1.365(5)
C16 H16 0.95
C17 C18 1.375(4)
C17 H17 0.95
C18 H18 0.95
C19 C20 1.529(3)
C19 H19A 0.99
C19 H19B 0.99
C20 H20A 0.99
C20 H20B 0.99
C21 C26 1.388(3)
C21 C22 1.394(3)
C22 C23 1.377(4)
C22 H22 0.95
C23 C24 1.380(4)
C23 H23 0.95
C24 C25 1.372(4)
C24 H24 0.95
C25 C26 1.391(4)
C25 H25 0.95
C26 H26 0.95
C27 C28 1.382(4)
C27 C32 1.398(4)
C28 C29 1.384(4)
C28 H28 0.95
C29 C30 1.373(4)
C29 H29 0.95
C30 C31 1.372(4)
C30 H30 0.95
C31 C32 1.381(4)
C31 H31 0.95
C32 H32 0.95
